data_4300971
loop_
_publ_author_name
'Abdou, Hanan E.'
'Mohamed, Ahmed A.'
'Fackler, John P.'

_publ_section_title
;
 Synthesis and X-ray Structures of Dinuclear and Trinuclear Gold(I) and
 Dinuclear Gold(II) Amidinate Complexes
;
_journal_coden_ASTM INOCAJ
_journal_issue 2
_journal_name_full 'Inorganic Chemistry'
_journal_page_first 166
_journal_page_last 168
_journal_paper_doi 10.1021/ic048855q
_journal_volume 44
_journal_year 2005
_chemical_formula_moiety 'C34 H38 Au2 Cl2 N4, 1.5(C6 H12)'
_chemical_formula_sum 'C43 H56 Au2 Cl2 N4'
_chemical_formula_weight 1093.76
_space_group_IT_number 14
_symmetry_cell_setting monoclinic
_symmetry_space_group_name_Hall '-P 2ybc'
_symmetry_space_group_name_H-M 'P 1 21/c 1'
_cell_angle_alpha 90.00
_cell_angle_beta 94.86(3)
_cell_angle_gamma 90.00
_cell_formula_units_Z 4
_cell_length_a 11.012(2)
_cell_length_b 18.464(4)
_cell_length_c 19.467(4)
_cell_measurement_temperature 110(2)
_cell_volume 3943.7(14)
_diffrn_ambient_temperature 110(2)
_exptl_crystal_density_diffrn 1.842
_cod_duplicate_entry 4308389
_cod_depositor_comments
;
The following automatic conversions were performed:
'_symmetry_cell_setting' value 'Monoclinic' changed to 'monoclinic'
according to '/home/saulius/struct/CIF-dictionaries/cif_core.dic'
dictionary named 'cif_core.dic' version 2.4.1 from 2010-06-29.

Automatic conversion script
Id: cif_fix_enum 1527 2010-12-29 10:47:43Z saulius 
;
_cod_original_sg_symbol_H-M 'P 21/c'
_cod_original_formula_sum 'C43 H56 Au2 Cl2 N4 '
_cod_database_code 4300971

loop_
_symmetry_equiv_pos_as_xyz
'x, y, z'
'-x, y+1/2, -z+1/2'
'-x, -y, -z'
'x, -y-1/2, z-1/2'

loop_
_atom_site_label
_atom_site_type_symbol
_atom_site_fract_x
_atom_site_fract_y
_atom_site_fract_z
_atom_site_U_iso_or_equiv
_atom_site_adp_type
_atom_site_occupancy
_atom_site_symmetry_multiplicity
_atom_site_calc_flag
_atom_site_refinement_flags
_atom_site_disorder_assembly
_atom_site_disorder_group
Au1 Au 0.80286(3) 0.295382(19) -0.335109(17) 0.01881(13) Uani 1 1 d . . .
Cl1 Cl 0.9763(2) 0.36907(15) -0.31256(12) 0.0290(5) Uani 1 1 d . . .
N1 N 0.8533(7) 0.2650(5) -0.4282(4) 0.0205(16) Uani 1 1 d . . .
C1 C 0.7822(9) 0.2233(5) -0.4693(5) 0.0189(19) Uani 1 1 d . . .
H1 H 0.8079 0.2119 -0.5134 0.023 Uiso 1 1 calc R . .
Au2 Au 0.61497(3) 0.21910(2) -0.360734(17) 0.01873(13) Uani 1 1 d . . .
Cl2 Cl 0.4424(2) 0.14372(14) -0.38233(12) 0.0279(5) Uani 1 1 d . . .
N2 N 0.6771(8) 0.1963(5) -0.4528(4) 0.0204(16) Uani 1 1 d . . .
C2 C 0.9648(9) 0.2901(5) -0.4552(5) 0.0198(19) Uani 1 1 d . . .
N3 N 0.7398(8) 0.3196(4) -0.2430(4) 0.0216(17) Uani 1 1 d . . .
C3 C 0.9634(10) 0.3579(6) -0.4891(5) 0.029(2) Uani 1 1 d . . .
N4 N 0.5627(8) 0.2512(5) -0.2681(4) 0.0226(17) Uani 1 1 d . . .
C4 C 1.0698(11) 0.3806(7) -0.5155(6) 0.036(3) Uani 1 1 d . . .
H4 H 1.0718 0.4263 -0.5379 0.043 Uiso 1 1 calc R . .
C5 C 1.1733(12) 0.3380(8) -0.5097(6) 0.044(3) Uani 1 1 d . . .
H5 H 1.2451 0.3541 -0.5288 0.053 Uiso 1 1 calc R . .
C6 C 1.1729(10) 0.2720(7) -0.4763(6) 0.034(3) Uani 1 1 d . . .
H6 H 1.2444 0.2430 -0.4731 0.041 Uiso 1 1 calc R . .
C7 C 1.0682(10) 0.2473(6) -0.4471(5) 0.026(2) Uani 1 1 d . . .
C8 C 0.8506(12) 0.4028(7) -0.4951(6) 0.040(3) Uani 1 1 d . . .
H8A H 0.7847 0.3759 -0.5207 0.060 Uiso 1 1 calc R . .
H8B H 0.8659 0.4478 -0.5196 0.060 Uiso 1 1 calc R . .
H8C H 0.8269 0.4143 -0.4489 0.060 Uiso 1 1 calc R . .
C9 C 1.0678(11) 0.1777(7) -0.4083(6) 0.035(3) Uani 1 1 d . . .
H9A H 1.0142 0.1429 -0.4340 0.052 Uiso 1 1 calc R . .
H9B H 1.0382 0.1862 -0.3629 0.052 Uiso 1 1 calc R . .
H9C H 1.1508 0.1581 -0.4025 0.052 Uiso 1 1 calc R . .
C10 C 0.6047(10) 0.1593(6) -0.5074(5) 0.029(2) Uani 1 1 d . . .
C11 C 0.6190(12) 0.0866(6) -0.5196(5) 0.034(3) Uani 1 1 d . . .
C12 C 0.5410(16) 0.0562(9) -0.5721(7) 0.059(4) Uani 1 1 d . . .
H12 H 0.5498 0.0067 -0.5841 0.070 Uiso 1 1 calc R . .
C13 C 0.4513(16) 0.0975(9) -0.6069(6) 0.059(4) Uani 1 1 d . . .
H13 H 0.3995 0.0753 -0.6423 0.071 Uiso 1 1 calc R . .
C14 C 0.4338(12) 0.1680(9) -0.5928(6) 0.045(3) Uani 1 1 d . . .
H14 H 0.3693 0.1942 -0.6168 0.054 Uiso 1 1 calc R . .
C15 C 0.5117(11) 0.2020(7) -0.5424(5) 0.035(3) Uani 1 1 d . . .
C16 C 0.7149(15) 0.0435(7) -0.4790(7) 0.050(4) Uani 1 1 d . . .
H16A H 0.7200 -0.0048 -0.4994 0.075 Uiso 1 1 calc R . .
H16B H 0.6938 0.0390 -0.4313 0.075 Uiso 1 1 calc R . .
H16C H 0.7937 0.0680 -0.4797 0.075 Uiso 1 1 calc R . .
C17 C 0.4932(11) 0.2812(7) -0.5252(6) 0.037(3) Uani 1 1 d . . .
H17A H 0.4449 0.3047 -0.5635 0.056 Uiso 1 1 calc R . .
H17B H 0.5726 0.3051 -0.5177 0.056 Uiso 1 1 calc R . .
H17C H 0.4502 0.2848 -0.4833 0.056 Uiso 1 1 calc R . .
C18 C 0.6330(9) 0.2948(5) -0.2278(5) 0.0173(18) Uani 1 1 d . . .
H18 H 0.6045 0.3092 -0.1851 0.021 Uiso 1 1 calc R . .
C19 C 0.8083(10) 0.3645(6) -0.1931(5) 0.026(2) Uani 1 1 d . . .
C20 C 0.7844(15) 0.4397(7) -0.1911(6) 0.047(4) Uani 1 1 d . . .
C21 C 0.856(2) 0.4811(9) -0.1438(7) 0.074(6) Uani 1 1 d . . .
H21 H 0.8420 0.5317 -0.1410 0.089 Uiso 1 1 calc R . .
C22 C 0.9472(18) 0.4491(10) -0.1006(7) 0.074(6) Uani 1 1 d . . .
H22 H 0.9983 0.4783 -0.0701 0.089 Uiso 1 1 calc R . .
C23 C 0.9635(13) 0.3773(10) -0.1017(6) 0.051(4) Uani 1 1 d . . .
H23 H 1.0231 0.3563 -0.0696 0.061 Uiso 1 1 calc R . .
C24 C 0.8972(10) 0.3321(7) -0.1480(5) 0.034(3) Uani 1 1 d . . .
C25 C 0.691(2) 0.4727(8) -0.2420(7) 0.074(6) Uani 1 1 d . . .
H25A H 0.6985 0.5256 -0.2400 0.111 Uiso 1 1 calc R . .
H25B H 0.6097 0.4583 -0.2309 0.111 Uiso 1 1 calc R . .
H25C H 0.7052 0.4560 -0.2885 0.111 Uiso 1 1 calc R . .
C26 C 0.9186(12) 0.2523(8) -0.1505(6) 0.040(3) Uani 1 1 d . . .
H26A H 0.9154 0.2364 -0.1986 0.061 Uiso 1 1 calc R . .
H26B H 0.8556 0.2271 -0.1270 0.061 Uiso 1 1 calc R . .
H26C H 0.9990 0.2410 -0.1274 0.061 Uiso 1 1 calc R . .
C27 C 0.4472(10) 0.2306(5) -0.2464(5) 0.023(2) Uani 1 1 d . . .
C28 C 0.4401(10) 0.1692(6) -0.2052(5) 0.028(2) Uani 1 1 d . . .
C29 C 0.3265(11) 0.1510(6) -0.1829(6) 0.034(3) Uani 1 1 d . . .
H29 H 0.3193 0.1098 -0.1544 0.041 Uiso 1 1 calc R . .
C30 C 0.2256(12) 0.1920(8) -0.2019(7) 0.043(3) Uani 1 1 d . . .
H30 H 0.1492 0.1783 -0.1866 0.052 Uiso 1 1 calc R . .
C31 C 0.2325(11) 0.2528(7) -0.2425(6) 0.038(3) Uani 1 1 d . . .
H31 H 0.1614 0.2807 -0.2547 0.045 Uiso 1 1 calc R . .
C32 C 0.3435(11) 0.2733(7) -0.2657(6) 0.032(2) Uani 1 1 d . . .
C33 C 0.5499(11) 0.1244(7) -0.1877(6) 0.037(3) Uani 1 1 d . . .
H33A H 0.5271 0.0809 -0.1630 0.055 Uiso 1 1 calc R . .
H33B H 0.6095 0.1524 -0.1584 0.055 Uiso 1 1 calc R . .
H33C H 0.5857 0.1103 -0.2301 0.055 Uiso 1 1 calc R . .
C34 C 0.3539(13) 0.3384(7) -0.3128(6) 0.041(3) Uani 1 1 d . . .
H34A H 0.2729 0.3594 -0.3240 0.061 Uiso 1 1 calc R . .
H34B H 0.3879 0.3229 -0.3554 0.061 Uiso 1 1 calc R . .
H34C H 0.4074 0.3747 -0.2894 0.061 Uiso 1 1 calc R . .
C35 C 0.5823(15) 0.9779(11) -0.0359(9) 0.029(5) Uiso 0.50 1 d PD A -1
H35A H 0.6322 0.9351 -0.0457 0.035 Uiso 0.50 1 calc PR A -1
H35B H 0.6186 1.0204 -0.0575 0.035 Uiso 0.50 1 calc PR A -1
C36 C 0.590(2) 0.9896(18) 0.0418(10) 0.057(8) Uiso 0.50 1 d PD A -1
H36A H 0.6733 1.0055 0.0580 0.069 Uiso 0.50 1 calc PR A -1
H36B H 0.5740 0.9431 0.0648 0.069 Uiso 0.50 1 calc PR A -1
C37 C 0.498(3) 1.046(3) 0.0623(16) 0.53(14) Uiso 0.50 1 d PD A -1
H37A H 0.5209 1.0942 0.0448 0.631 Uiso 0.50 1 calc PR A -1
H37B H 0.5010 1.0490 0.1132 0.631 Uiso 0.50 1 calc PR A -1
C38 C 0.368(2) 1.026(3) 0.0327(14) 0.31(7) Uiso 0.50 1 d PD A -1
H38A H 0.3446 0.9789 0.0508 0.375 Uiso 0.50 1 calc PR A -1
H38B H 0.3098 1.0633 0.0467 0.375 Uiso 0.50 1 calc PR A -1
C39 C 0.3651(16) 1.0235(14) -0.0465(12) 0.044(6) Uiso 0.50 1 d PD A -1
H39A H 0.2814 1.0118 -0.0660 0.053 Uiso 0.50 1 calc PR A -1
H39B H 0.3872 1.0715 -0.0643 0.053 Uiso 0.50 1 calc PR A -1
C40 C 0.4531(17) 0.9667(14) -0.0697(11) 0.058(8) Uiso 0.50 1 d PD A -1
H40A H 0.4546 0.9691 -0.1205 0.070 Uiso 0.50 1 calc PR A -1
H40B H 0.4241 0.9179 -0.0578 0.070 Uiso 0.50 1 calc PR A -1
C41 C 0.9613(16) 0.0198(11) -0.1635(9) 0.111(4) Uiso 1.014(17) 1 d PD . .
H41A H 0.9851 0.0158 -0.1135 0.133 Uiso 1.014(17) 1 calc PR . .
H41B H 1.0041 -0.0180 -0.1882 0.133 Uiso 1.014(17) 1 calc PR . .
C42 C 0.9880(18) 0.0944(10) -0.1902(9) 0.111(4) Uiso 1.014(17) 1 d PD . .
H42A H 1.0752 0.1056 -0.1784 0.133 Uiso 1.014(17) 1 calc PR . .
H42B H 0.9395 0.1304 -0.1665 0.133 Uiso 1.014(17) 1 calc PR . .
C43 C 0.9599(17) 0.1024(11) -0.2672(9) 0.111(4) Uiso 1.014(17) 1 d PD . .
H43A H 0.9630 0.1545 -0.2791 0.133 Uiso 1.014(17) 1 calc PR . .
H43B H 1.0245 0.0776 -0.2907 0.133 Uiso 1.014(17) 1 calc PR . .
C44 C 0.8384(18) 0.0727(12) -0.2949(8) 0.111(4) Uiso 1.014(17) 1 d PD . .
H44A H 0.8429 0.0606 -0.3441 0.133 Uiso 1.014(17) 1 calc PR . .
H44B H 0.7767 0.1115 -0.2925 0.133 Uiso 1.014(17) 1 calc PR . .
C45 C 0.7940(17) 0.0061(11) -0.2583(9) 0.111(4) Uiso 1.014(17) 1 d PD . .
H45A H 0.8348 -0.0377 -0.2747 0.133 Uiso 1.014(17) 1 calc PR . .
H45B H 0.7050 0.0004 -0.2693 0.133 Uiso 1.014(17) 1 calc PR . .
C46 C 0.8225(16) 0.0138(12) -0.1788(8) 0.111(4) Uiso 1.014(17) 1 d PD . .
H46A H 0.7823 0.0577 -0.1622 0.133 Uiso 1.014(17) 1 calc PR . .
H46B H 0.7915 -0.0289 -0.1550 0.133 Uiso 1.014(17) 1 calc PR . .

loop_
_atom_site_aniso_label
_atom_site_aniso_U_11
_atom_site_aniso_U_22
_atom_site_aniso_U_33
_atom_site_aniso_U_23
_atom_site_aniso_U_13
_atom_site_aniso_U_12
Au1 0.0192(2) 0.0192(2) 0.01848(19) -0.00024(12) 0.00392(14) -0.00230(13)
Cl1 0.0301(13) 0.0325(13) 0.0247(11) -0.0012(10) 0.0044(9) -0.0120(11)
N1 0.016(4) 0.031(4) 0.015(3) 0.001(3) 0.003(3) 0.001(3)
C1 0.018(5) 0.018(4) 0.022(4) 0.003(3) 0.011(4) 0.000(4)
Au2 0.0189(2) 0.0198(2) 0.01812(19) -0.00155(12) 0.00522(14) -0.00201(13)
Cl2 0.0273(13) 0.0326(13) 0.0249(11) -0.0064(9) 0.0080(9) -0.0120(10)
N2 0.021(4) 0.023(4) 0.018(4) -0.002(3) 0.004(3) -0.005(3)
C2 0.013(5) 0.029(5) 0.019(4) -0.004(3) 0.008(4) -0.008(4)
N3 0.031(5) 0.017(4) 0.017(3) -0.005(3) 0.001(3) 0.000(3)
C3 0.028(6) 0.039(6) 0.021(4) -0.002(4) 0.006(4) -0.006(5)
N4 0.020(4) 0.025(4) 0.024(4) -0.003(3) 0.009(3) 0.001(3)
C4 0.039(7) 0.038(6) 0.032(5) 0.001(5) 0.007(5) -0.019(5)
C5 0.029(6) 0.071(10) 0.035(6) -0.003(6) 0.015(5) -0.017(6)
C6 0.019(5) 0.044(7) 0.040(6) -0.011(5) 0.009(5) -0.002(5)
C7 0.022(5) 0.029(5) 0.028(5) -0.006(4) 0.001(4) -0.004(4)
C8 0.051(8) 0.031(6) 0.038(6) 0.013(5) 0.003(5) -0.006(6)
C9 0.026(6) 0.036(6) 0.042(6) 0.001(5) 0.006(5) 0.007(5)
C10 0.032(6) 0.034(6) 0.021(4) -0.004(4) 0.009(4) -0.004(5)
C11 0.048(7) 0.030(6) 0.027(5) -0.005(4) 0.017(5) -0.010(5)
C12 0.092(13) 0.052(9) 0.034(6) -0.013(6) 0.020(7) -0.034(9)
C13 0.085(12) 0.069(11) 0.024(6) 0.001(6) -0.002(6) -0.033(9)
C14 0.038(7) 0.068(10) 0.030(6) 0.013(6) 0.001(5) -0.024(7)
C15 0.034(6) 0.059(8) 0.014(4) -0.003(4) 0.008(4) -0.013(6)
C16 0.078(11) 0.020(6) 0.054(8) -0.006(5) 0.017(7) 0.011(6)
C17 0.027(6) 0.059(8) 0.026(5) 0.012(5) 0.005(5) 0.009(5)
C18 0.016(5) 0.018(4) 0.018(4) 0.002(3) 0.007(3) 0.004(3)
C19 0.036(6) 0.026(5) 0.017(4) -0.004(4) 0.011(4) -0.013(4)
C20 0.095(11) 0.027(6) 0.019(5) -0.002(4) 0.004(6) -0.017(7)
C21 0.152(19) 0.041(8) 0.030(7) -0.007(6) 0.022(9) -0.034(10)
C22 0.117(15) 0.076(12) 0.030(7) -0.008(7) 0.009(8) -0.071(12)
C23 0.041(7) 0.092(12) 0.021(5) -0.004(6) -0.001(5) -0.026(8)
C24 0.030(6) 0.049(7) 0.025(5) -0.001(5) 0.007(4) -0.016(5)
C25 0.148(19) 0.037(8) 0.038(7) -0.007(6) 0.015(9) 0.023(10)
C26 0.036(7) 0.055(8) 0.031(6) 0.010(5) 0.006(5) 0.018(6)
C27 0.028(5) 0.020(5) 0.021(4) -0.003(4) 0.011(4) -0.002(4)
C28 0.033(6) 0.026(5) 0.025(5) -0.005(4) 0.012(4) 0.002(4)
C29 0.040(7) 0.031(6) 0.035(6) -0.005(5) 0.012(5) -0.013(5)
C30 0.028(6) 0.053(8) 0.051(7) -0.018(6) 0.021(6) -0.015(6)
C31 0.024(6) 0.047(7) 0.043(6) -0.015(6) 0.005(5) 0.004(5)
C32 0.029(6) 0.037(6) 0.030(5) -0.004(5) 0.004(5) 0.007(5)
C33 0.038(7) 0.035(6) 0.039(6) 0.006(5) 0.014(5) 0.002(5)
C34 0.048(8) 0.032(6) 0.041(6) 0.007(5) -0.002(6) 0.005(6)

loop_
_geom_bond_atom_site_label_1
_geom_bond_atom_site_label_2
_geom_bond_distance
_geom_bond_site_symmetry_2
_geom_bond_publ_flag
Au1 N1 2.020(8) . ?
Au1 N3 2.026(8) . ?
Au1 Cl1 2.356(2) . ?
Au1 Au2 2.5176(7) . ?
N1 C1 1.319(13) . ?
N1 C2 1.452(12) . ?
C1 N2 1.324(13) . ?
Au2 N2 2.015(8) . ?
Au2 N4 2.028(8) . ?
Au2 Cl2 2.365(2) . ?
N2 C10 1.447(13) . ?
C2 C7 1.385(15) . ?
C2 C3 1.414(15) . ?
N3 C18 1.320(13) . ?
N3 C19 1.441(12) . ?
C3 C4 1.384(16) . ?
C3 C8 1.490(17) . ?
N4 C18 1.327(13) . ?
N4 C27 1.425(13) . ?
C4 C5 1.38(2) . ?
C5 C6 1.381(19) . ?
C6 C7 1.404(16) . ?
C7 C9 1.491(16) . ?
C10 C11 1.373(16) . ?
C10 C15 1.420(17) . ?
C11 C12 1.397(18) . ?
C11 C16 1.494(19) . ?
C12 C13 1.38(2) . ?
C13 C14 1.35(2) . ?
C14 C15 1.395(16) . ?
C15 C17 1.518(18) . ?
C19 C24 1.393(16) . ?
C19 C20 1.415(16) . ?
C20 C21 1.39(2) . ?
C20 C25 1.49(2) . ?
C21 C22 1.39(3) . ?
C22 C23 1.34(2) . ?
C23 C24 1.389(17) . ?
C24 C26 1.493(19) . ?
C27 C28 1.394(15) . ?
C27 C32 1.411(16) . ?
C28 C29 1.399(16) . ?
C28 C33 1.481(16) . ?
C29 C30 1.368(19) . ?
C30 C31 1.38(2) . ?
C31 C32 1.390(17) . ?
C32 C34 1.522(17) . ?
C35 C36 1.525(9) . ?
C35 C40 1.530(9) . ?
C36 C37 1.527(10) . ?
C37 C38 1.542(10) . ?
C38 C39 1.540(10) . ?
C39 C40 1.523(9) . ?
C41 C42 1.510(9) . ?
C41 C46 1.536(9) . ?
C42 C43 1.513(9) . ?
C43 C44 1.503(8) . ?
C44 C45 1.523(9) . ?
C45 C46 1.559(9) . ?
